data_4516105
loop_
_publ_author_name
'Wheaton, Amelia M.'
'Streep, Michaela E.'
'Ohlhaver, Christopher M.'
'Nicholas, Aaron D.'
'Barnes, Francis H.'
'Patterson, Howard H.'
'Pike, Robert D.'

_publ_section_title
;
 Alkyl Pyridinium Iodocuprate(I) Clusters: Structural Types and Charge
 Transfer Behavior.
;
_journal_issue 11
_journal_name_full 'ACS omega'
_journal_page_first 15281
_journal_page_last 15292
_journal_paper_doi 10.1021/acsomega.8b01986
_journal_volume 3
_journal_year 2018
_chemical_formula_moiety '2(C8 H12 N), Cu6 I8, C2 H3 N'
_chemical_formula_sum 'C18 H27 Cu6 I8 N3'
_chemical_formula_weight 1681.86
_space_group_crystal_system monoclinic
_space_group_IT_number 14
_space_group_name_Hall '-P 2yn'
_space_group_name_H-M_alt 'P 1 21/n 1'
_atom_sites_solution_hydrogens geom
_audit_creation_method SHELXL-2014/5
_cell_angle_alpha 90
_cell_angle_beta 99.2430(10)
_cell_angle_gamma 90
_cell_formula_units_Z 4
_cell_length_a 13.9901(10)
_cell_length_b 10.8190(8)
_cell_length_c 24.0532(17)
_cell_measurement_reflns_used 9950
_cell_measurement_temperature 100(2)
_cell_measurement_theta_max 25.09
_cell_measurement_theta_min 2.39
_cell_volume 3593.4(4)
_computing_cell_refinement 'SAINTPLUS (Bruker AXS, 2004)'
_computing_data_collection 'APEX3 (Bruker AXS, 2015)'
_computing_data_reduction SAINTPLUS
_computing_molecular_graphics 'SHELXLE (Hubschle, 2011)'
_computing_publication_material 'Mercury 3.7 (CCDC, 2016)'
_computing_structure_refinement 'SHELXL-2014/5 (Sheldrick, 2014)'
_computing_structure_solution 'SHELXS97 (Sheldrick, 1997)'
_diffrn_ambient_temperature 100(2)
_diffrn_measured_fraction_theta_full 0.981
_diffrn_measured_fraction_theta_max 0.995
_diffrn_measurement_device_type 'Bruker SMART APEX II CCD'
_diffrn_measurement_method '\w and \y'
_diffrn_radiation_monochromator graphite
_diffrn_radiation_source 'fine-focus sealed tube'
_diffrn_radiation_type MoK\a
_diffrn_radiation_wavelength 0.71073
_diffrn_reflns_av_R_equivalents 0.0393
_diffrn_reflns_av_unetI/netI 0.0247
_diffrn_reflns_Laue_measured_fraction_full 0.981
_diffrn_reflns_Laue_measured_fraction_max 0.995
_diffrn_reflns_limit_h_max 16
_diffrn_reflns_limit_h_min -16
_diffrn_reflns_limit_k_max 11
_diffrn_reflns_limit_k_min -12
_diffrn_reflns_limit_l_max 28
_diffrn_reflns_limit_l_min -28
_diffrn_reflns_number 46952
_diffrn_reflns_point_group_measured_fraction_full 0.981
_diffrn_reflns_point_group_measured_fraction_max 0.995
_diffrn_reflns_theta_full 25.242
_diffrn_reflns_theta_max 25.105
_diffrn_reflns_theta_min 1.582
_exptl_absorpt_coefficient_mu 10.375
_exptl_absorpt_correction_T_max 0.6083
_exptl_absorpt_correction_T_min 0.1428
_exptl_absorpt_correction_type numerical
_exptl_absorpt_process_details 'SADABS (Sheldrick, 2004)'
_exptl_crystal_colour yellow
_exptl_crystal_density_diffrn 3.109
_exptl_crystal_description needle
_exptl_crystal_F_000 3016
_exptl_crystal_size_max 0.45
_exptl_crystal_size_mid 0.03
_exptl_crystal_size_min 0.02
_refine_diff_density_max 1.392
_refine_diff_density_min -1.243
_refine_diff_density_rms 0.235
_refine_ls_extinction_method none
_refine_ls_goodness_of_fit_ref 1.151
_refine_ls_hydrogen_treatment constr
_refine_ls_matrix_type full
_refine_ls_number_parameters 377
_refine_ls_number_reflns 6369
_refine_ls_number_restraints 408
_refine_ls_restrained_S_all 1.121
_refine_ls_R_factor_all 0.0436
_refine_ls_R_factor_gt 0.0356
_refine_ls_shift/su_max 0.001
_refine_ls_shift/su_mean 0.000
_refine_ls_structure_factor_coef Fsqd
_refine_ls_weighting_details 'w=1/[\s^2^(Fo^2^)+(0.0274P)^2^+72.5735P] where P=(Fo^2^+2Fc^2^)/3'
_refine_ls_weighting_scheme calc
_refine_ls_wR_factor_gt 0.0853
_refine_ls_wR_factor_ref 0.0886
_reflns_Friedel_coverage 0.000
_reflns_number_gt 5588
_reflns_number_total 6369
_reflns_threshold_expression 'I > 2\s(I)'
_cod_data_source_file ao8b01986_si_002.cif
_cod_data_source_block mo_RDP644_0m_a
_cod_original_sg_symbol_H-M 'P 21/n'
_cod_database_code 4516105
_shelx_space_group_comment
;
The symmetry employed for this shelxl refinement is uniquely defined
by the following loop, which should always be used as a source of
symmetry information in preference to the above space-group names.
They are only intended as comments.
;
_shelxl_version_number 2014/5

loop_
_space_group_symop_operation_xyz
'x, y, z'
'-x+1/2, y+1/2, -z+1/2'
'-x, -y, -z'
'x-1/2, -y-1/2, z-1/2'

loop_
_atom_site_label
_atom_site_type_symbol
_atom_site_fract_x
_atom_site_fract_y
_atom_site_fract_z
_atom_site_U_iso_or_equiv
_atom_site_adp_type
_atom_site_occupancy
_atom_site_site_symmetry_order
_atom_site_calc_flag
_atom_site_refinement_flags_posn
_atom_site_refinement_flags_adp
_atom_site_refinement_flags_occupancy
_atom_site_disorder_assembly
_atom_site_disorder_group
Cu2A Cu 0.57988(11) 0.42368(16) 0.38405(7) 0.0232(6) Uani 0.820(5) 1 d . U P A 1
Cu5A Cu 0.5170(10) 0.4582(13) 0.2753(5) 0.0189(15) Uani 0.75(8) 1 d . U P A 1
Cu2B Cu 0.6016(6) 0.4990(9) 0.3600(4) 0.035(3) Uani 0.180(5) 1 d . U P A 2
Cu5B Cu 0.502(3) 0.477(3) 0.2664(17) 0.024(3) Uani 0.25(8) 1 d . U P A 2
I1 I 0.45334(5) 0.70106(6) 0.52125(3) 0.02664(16) Uani 1 1 d . U . . .
I2 I 0.40624(4) 0.52233(6) 0.35228(3) 0.02150(15) Uani 1 1 d . U . . .
I3 I 0.69689(4) 0.60934(6) 0.43295(2) 0.01894(14) Uani 1 1 d . U . . .
I4 I 0.59327(4) 0.67084(5) 0.25064(2) 0.01477(13) Uani 1 1 d . U . . .
I5 I 0.41761(4) 0.34308(6) 0.18918(3) 0.02302(15) Uani 1 1 d . U . . .
I6 I 0.66220(4) 0.28459(5) 0.32214(2) 0.01527(14) Uani 1 1 d . U . . .
I7 I 0.70612(4) 0.41321(5) 0.15217(2) 0.01549(14) Uani 1 1 d . U . . .
I8 I 0.61423(4) 0.03570(6) 0.18729(2) 0.01617(14) Uani 1 1 d . U . . .
Cu1 Cu 0.51518(10) 0.55427(15) 0.45278(6) 0.0347(3) Uani 1 1 d . U . . .
Cu3 Cu 0.74034(8) 0.67837(11) 0.33412(5) 0.0179(3) Uani 1 1 d . U . . .
Cu4 Cu 0.70982(8) 0.47635(11) 0.25971(5) 0.0187(3) Uani 1 1 d . U . . .
Cu6 Cu 0.59920(8) 0.27508(11) 0.20901(5) 0.0191(3) Uani 1 1 d . U . . .
N1 N 0.0947(6) 0.7058(8) 0.4923(3) 0.0244(18) Uani 1 1 d . U . . .
C1 C 0.1276(8) 0.7098(10) 0.5479(4) 0.025(2) Uani 1 1 d . U . . .
H1 H 0.1821 0.6618 0.5638 0.030 Uiso 1 1 calc R U . . .
C2 C 0.0810(8) 0.7851(11) 0.5818(5) 0.032(2) Uani 1 1 d . U . . .
H2 H 0.1042 0.7901 0.6211 0.038 Uiso 1 1 calc R U . . .
C3 C 0.0018(8) 0.8519(11) 0.5588(5) 0.034(2) Uani 1 1 d . U . . .
H3 H -0.0294 0.9040 0.5822 0.040 Uiso 1 1 calc R U . . .
C4 C -0.0334(8) 0.8450(11) 0.5024(5) 0.034(2) Uani 1 1 d . U . . .
H4 H -0.0892 0.8902 0.4863 0.041 Uiso 1 1 calc R U . . .
C5 C 0.0156(8) 0.7694(11) 0.4696(5) 0.031(2) Uani 1 1 d . U . . .
H5 H -0.0073 0.7627 0.4304 0.038 Uiso 1 1 calc R U . . .
C6 C 0.1467(8) 0.6270(11) 0.4551(4) 0.029(2) Uani 1 1 d . U . . .
H6A H 0.1450 0.6676 0.4181 0.035 Uiso 1 1 calc R U . . .
H6B H 0.2153 0.6168 0.4726 0.035 Uiso 1 1 calc R U . . .
C7 C 0.0982(8) 0.5020(11) 0.4473(5) 0.030(2) Uani 1 1 d . U . . .
H7A H 0.0291 0.5125 0.4308 0.036 Uiso 1 1 calc R U . . .
H7B H 0.1014 0.4606 0.4842 0.036 Uiso 1 1 calc R U . . .
C8 C 0.1487(9) 0.4226(13) 0.4084(5) 0.041(3) Uani 1 1 d . U . . .
H8A H 0.1110 0.3472 0.3985 0.062 Uiso 1 1 calc R U . . .
H8B H 0.2136 0.4006 0.4276 0.062 Uiso 1 1 calc R U . . .
H8C H 0.1540 0.4691 0.3740 0.062 Uiso 1 1 calc R U . . .
N2A N 0.3719(10) 0.0737(14) 0.3419(7) 0.022(4) Uani 0.59(2) 1 d . U P B 1
C9A C 0.3420(13) -0.0227(17) 0.3720(9) 0.021(4) Uani 0.59(2) 1 d . U P B 1
H9A H 0.2840 -0.0170 0.3877 0.025 Uiso 0.59(2) 1 calc R U P B 1
C10A C 0.3987(16) -0.129(2) 0.3790(8) 0.013(5) Uani 0.59(2) 1 d . U P B 1
H10A H 0.3783 -0.1978 0.3984 0.015 Uiso 0.59(2) 1 calc R U P B 1
C11A C 0.4856(17) -0.134(2) 0.3575(10) 0.016(5) Uani 0.59(2) 1 d . U P B 1
H11A H 0.5267 -0.2038 0.3652 0.019 Uiso 0.59(2) 1 calc R U P B 1
C12A C 0.513(2) -0.035(3) 0.3241(14) 0.026(8) Uani 0.59(2) 1 d . U P B 1
H12A H 0.5697 -0.0388 0.3069 0.031 Uiso 0.59(2) 1 calc R U P B 1
C13A C 0.4533(13) 0.0639(18) 0.3186(10) 0.023(4) Uani 0.59(2) 1 d . U P B 1
H13A H 0.4697 0.1315 0.2967 0.028 Uiso 0.59(2) 1 calc R U P B 1
C14A C 0.3090(13) 0.1844(17) 0.3306(8) 0.033(5) Uani 0.59(2) 1 d D U P B 1
H14A H 0.2763 0.1997 0.3635 0.040 Uiso 0.59(2) 1 calc R U P B 1
H14B H 0.3499 0.2572 0.3261 0.040 Uiso 0.59(2) 1 calc R U P B 1
C15A C 0.2351(13) 0.1720(15) 0.2800(7) 0.027(5) Uani 0.59(2) 1 d D U P B 1
H15A H 0.1926 0.1009 0.2848 0.032 Uiso 0.59(2) 1 calc R U P B 1
H15B H 0.2672 0.1552 0.2470 0.032 Uiso 0.59(2) 1 calc R U P B 1
C16A C 0.1752(17) 0.286(2) 0.2695(11) 0.032(6) Uani 0.59(2) 1 d D U P B 1
H16A H 0.1294 0.2769 0.2344 0.048 Uiso 0.59(2) 1 calc R U P B 1
H16B H 0.2174 0.3572 0.2665 0.048 Uiso 0.59(2) 1 calc R U P B 1
H16C H 0.1394 0.2992 0.3009 0.048 Uiso 0.59(2) 1 calc R U P B 1
N2B N 0.3526(18) 0.044(2) 0.3144(12) 0.033(7) Uiso 0.41(2) 1 d D . P B 2
C9B C 0.328(3) -0.023(2) 0.3531(11) 0.028(9) Uiso 0.41(2) 1 d D . P B 2
H9B H 0.2644 -0.0150 0.3617 0.033 Uiso 0.41(2) 1 calc R U P B 2
C10B C 0.388(3) -0.106(3) 0.3823(16) 0.029(14) Uiso 0.41(2) 1 d D . P B 2
H10B H 0.3681 -0.1532 0.4118 0.035 Uiso 0.41(2) 1 calc R U P B 2
C11B C 0.477(3) -0.119(4) 0.3685(19) 0.042(15) Uiso 0.41(2) 1 d D . P B 2
H11B H 0.5198 -0.1808 0.3856 0.051 Uiso 0.41(2) 1 calc R U P B 2
C12B C 0.502(3) -0.042(4) 0.3296(19) 0.030(16) Uiso 0.41(2) 1 d D . P B 2
H12B H 0.5665 -0.0446 0.3214 0.036 Uiso 0.41(2) 1 calc R U P B 2
C13B C 0.4380(19) 0.039(3) 0.3018(14) 0.033(10) Uiso 0.41(2) 1 d D . P B 2
H13B H 0.4559 0.0913 0.2735 0.040 Uiso 0.41(2) 1 calc R U P B 2
C14B C 0.274(2) 0.128(3) 0.2835(14) 0.042(9) Uiso 0.41(2) 1 d D . P B 2
H14C H 0.2957 0.1579 0.2489 0.051 Uiso 0.41(2) 1 calc R U P B 2
H14D H 0.2154 0.0763 0.2716 0.051 Uiso 0.41(2) 1 calc R U P B 2
C15B C 0.244(3) 0.234(3) 0.3132(14) 0.075(14) Uiso 0.41(2) 1 d D . P B 2
H15C H 0.3029 0.2791 0.3311 0.091 Uiso 0.41(2) 1 calc R U P B 2
H15D H 0.2091 0.2056 0.3433 0.091 Uiso 0.41(2) 1 calc R U P B 2
C16B C 0.182(3) 0.318(3) 0.2754(17) 0.030(11) Uiso 0.41(2) 1 d D . P B 2
H16D H 0.2032 0.4031 0.2836 0.046 Uiso 0.41(2) 1 calc R U P B 2
H16E H 0.1151 0.3079 0.2812 0.046 Uiso 0.41(2) 1 calc R U P B 2
H16F H 0.1876 0.2978 0.2363 0.046 Uiso 0.41(2) 1 calc R U P B 2
N3 N 0.1999(8) -0.0474(11) 0.4692(5) 0.047(3) Uani 1 1 d . U . . .
C17 C 0.2678(9) -0.0128(11) 0.4952(6) 0.037(3) Uani 1 1 d . U . . .
C18 C 0.3563(9) 0.0346(13) 0.5289(6) 0.050(4) Uani 1 1 d . U . . .
H18A H 0.3670 -0.0068 0.5657 0.076 Uiso 1 1 calc R U . . .
H18B H 0.3500 0.1238 0.5344 0.076 Uiso 1 1 calc R U . . .
H18C H 0.4113 0.0185 0.5094 0.076 Uiso 1 1 calc R U . . .

loop_
_atom_site_aniso_label
_atom_site_aniso_U_11
_atom_site_aniso_U_22
_atom_site_aniso_U_33
_atom_site_aniso_U_23
_atom_site_aniso_U_13
_atom_site_aniso_U_12
Cu2A 0.0235(9) 0.0277(11) 0.0185(9) -0.0078(7) 0.0037(6) 0.0073(7)
Cu5A 0.023(2) 0.016(2) 0.018(2) 0.0003(16) 0.0041(17) -0.0032(18)
Cu2B 0.031(4) 0.044(5) 0.030(4) -0.012(3) 0.003(3) 0.002(3)
Cu5B 0.026(5) 0.018(6) 0.027(6) 0.001(4) 0.005(4) -0.002(4)
I1 0.0425(4) 0.0195(4) 0.0211(3) 0.0046(3) 0.0149(3) 0.0052(3)
I2 0.0181(3) 0.0305(4) 0.0165(3) 0.0019(3) 0.0045(2) 0.0008(3)
I3 0.0228(3) 0.0190(3) 0.0161(3) 0.0034(2) 0.0065(2) 0.0022(2)
I4 0.0161(3) 0.0136(3) 0.0148(3) 0.0005(2) 0.0032(2) 0.0008(2)
I5 0.0155(3) 0.0254(4) 0.0275(3) -0.0096(3) 0.0015(3) 0.0003(3)
I6 0.0195(3) 0.0140(3) 0.0125(3) 0.0003(2) 0.0031(2) -0.0003(2)
I7 0.0190(3) 0.0136(3) 0.0146(3) 0.0013(2) 0.0047(2) 0.0011(2)
I8 0.0156(3) 0.0152(3) 0.0178(3) -0.0018(2) 0.0029(2) -0.0012(2)
Cu1 0.0351(8) 0.0487(9) 0.0219(7) -0.0076(6) 0.0095(6) 0.0014(7)
Cu3 0.0215(6) 0.0158(6) 0.0169(6) 0.0000(5) 0.0041(5) -0.0003(5)
Cu4 0.0211(6) 0.0165(6) 0.0182(6) -0.0002(5) 0.0018(5) 0.0007(5)
Cu6 0.0177(6) 0.0192(6) 0.0209(6) 0.0001(5) 0.0043(5) 0.0003(5)
N1 0.025(4) 0.029(4) 0.018(3) 0.001(3) -0.003(3) 0.000(3)
C1 0.029(5) 0.024(5) 0.020(4) 0.004(3) -0.005(3) -0.003(4)
C2 0.035(5) 0.031(5) 0.029(5) 0.000(4) 0.002(4) -0.002(4)
C3 0.037(5) 0.027(6) 0.036(5) 0.008(4) 0.006(4) -0.002(4)
C4 0.034(5) 0.035(6) 0.032(4) 0.006(4) 0.004(4) 0.008(4)
C5 0.029(5) 0.037(6) 0.025(5) 0.007(4) -0.004(3) 0.006(4)
C6 0.025(5) 0.037(5) 0.024(5) 0.001(4) 0.000(4) 0.001(4)
C7 0.026(5) 0.037(5) 0.027(5) -0.007(4) 0.004(4) 0.000(4)
C8 0.046(7) 0.054(7) 0.026(6) -0.014(5) 0.010(5) -0.001(5)
N2A 0.016(5) 0.017(6) 0.030(8) -0.003(5) -0.004(5) -0.005(4)
C9A 0.014(7) 0.018(6) 0.031(10) -0.001(6) 0.005(7) 0.003(5)
C10A 0.017(8) 0.012(7) 0.012(9) 0.001(5) 0.009(6) 0.002(5)
C11A 0.018(8) 0.013(7) 0.019(10) 0.005(7) 0.011(7) 0.005(5)
C12A 0.021(9) 0.021(9) 0.038(14) 0.013(7) 0.016(9) 0.004(6)
C13A 0.015(6) 0.012(7) 0.041(10) 0.003(7) 0.001(6) -0.005(5)
C14A 0.030(7) 0.023(7) 0.041(9) -0.005(5) -0.008(6) 0.005(5)
C15A 0.031(8) 0.008(7) 0.037(9) -0.003(6) -0.008(6) -0.003(6)
C16A 0.032(10) 0.012(9) 0.047(14) -0.001(8) -0.012(8) -0.001(8)
N3 0.037(5) 0.052(7) 0.053(6) -0.007(5) 0.008(4) -0.004(5)
C17 0.031(5) 0.033(7) 0.049(7) -0.006(5) 0.013(4) 0.001(4)
C18 0.038(6) 0.048(8) 0.065(8) -0.025(7) 0.009(5) -0.001(5)

loop_
_atom_type_symbol
_atom_type_description
_atom_type_scat_dispersion_real
_atom_type_scat_dispersion_imag
_atom_type_scat_source
C C 0.0033 0.0016 'International Tables Vol C Tables 4.2.6.8 and 6.1.1.4'
H H 0.0000 0.0000 'International Tables Vol C Tables 4.2.6.8 and 6.1.1.4'
Cu Cu 0.3201 1.2651 'International Tables Vol C Tables 4.2.6.8 and 6.1.1.4'
I I -0.4742 1.8119 'International Tables Vol C Tables 4.2.6.8 and 6.1.1.4'
N N 0.0061 0.0033 'International Tables Vol C Tables 4.2.6.8 and 6.1.1.4'

loop_
_geom_angle_atom_site_label_1
_geom_angle_atom_site_label_2
_geom_angle_atom_site_label_3
_geom_angle
_geom_angle_site_symmetry_1
_geom_angle_site_symmetry_3
Cu1 Cu2A I6 173.53(8) . .
Cu1 Cu2A Cu5A 118.9(3) . .
I6 Cu2A Cu5A 67.2(3) . .
Cu1 Cu2A I2 62.78(5) . .
I6 Cu2A I2 123.66(6) . .
Cu5A Cu2A I2 61.0(3) . .
Cu1 Cu2A I3 63.11(5) . .
I6 Cu2A I3 113.18(6) . .
Cu5A Cu2A I3 113.7(2) . .
I2 Cu2A I3 106.60(6) . .
Cu1 Cu2A I1 66.12(6) . 3_666
I6 Cu2A I1 110.50(7) . 3_666
Cu5A Cu2A I1 144.43(18) . 3_666
I2 Cu2A I1 99.63(6) . 3_666
I3 Cu2A I1 99.98(5) . 3_666
I5 Cu5A I4 114.8(6) . .
I5 Cu5A Cu2A 139.9(5) . .
I4 Cu5A Cu2A 105.2(3) . .
I5 Cu5A I2 112.1(4) . .
I4 Cu5A I2 103.2(4) . .
Cu2A Cu5A I2 59.5(2) . .
I5 Cu5A Cu4 109.3(3) . .
I4 Cu5A Cu4 58.30(16) . .
Cu2A Cu5A Cu4 88.1(5) . .
I2 Cu5A Cu4 138.6(4) . .
I5 Cu5A I6 104.6(4) . .
I4 Cu5A I6 111.9(4) . .
Cu2A Cu5A I6 54.3(4) . .
I2 Cu5A I6 110.4(5) . .
Cu4 Cu5A I6 57.2(3) . .
I5 Cu5A Cu6 56.37(15) . .
I4 Cu5A Cu6 105.2(2) . .
Cu2A Cu5A Cu6 110.4(7) . .
I2 Cu5A Cu6 151.6(5) . .
Cu4 Cu5A Cu6 59.7(2) . .
I6 Cu5A Cu6 56.5(3) . .
I3 Cu2B Cu5B 154.3(10) . .
I3 Cu2B I6 121.4(3) . .
Cu5B Cu2B I6 76.8(9) . .
I3 Cu2B I2 116.5(3) . .
Cu5B Cu2B I2 62.0(7) . .
I6 Cu2B I2 115.2(3) . .
I3 Cu2B Cu1 63.74(19) . .
Cu5B Cu2B Cu1 120.0(7) . .
I6 Cu2B Cu1 131.6(4) . .
I2 Cu2B Cu1 58.08(17) . .
I3 Cu2B Cu3 59.9(2) . .
Cu5B Cu2B Cu3 99.8(8) . .
I6 Cu2B Cu3 104.4(3) . .
I2 Cu2B Cu3 128.8(4) . .
Cu1 Cu2B Cu3 115.1(3) . .
I3 Cu2B Cu4 109.6(3) . .
Cu5B Cu2B Cu4 63.3(6) . .
I6 Cu2B Cu4 55.84(15) . .
I2 Cu2B Cu4 125.0(3) . .
Cu1 Cu2B Cu4 171.5(4) . .
Cu3 Cu2B Cu4 56.46(18) . .
Cu2B Cu5B I5 150(2) . .
Cu2B Cu5B I4 80.3(9) . .
I5 Cu5B I4 124.2(17) . .
Cu2B Cu5B I2 63.8(8) . .
I5 Cu5B I2 116.5(10) . .
I4 Cu5B I2 107.1(9) . .
Cu2B Cu5B Cu4 68.2(10) . .
I5 Cu5B Cu4 108.0(8) . .
I4 Cu5B Cu4 57.5(5) . .
I2 Cu5B Cu4 131.6(15) . .
Cu2B Cu5B Cu6 104.7(16) . .
I5 Cu5B Cu6 55.5(5) . .
I4 Cu5B Cu6 104.8(8) . .
I2 Cu5B Cu6 143.2(17) . .
Cu4 Cu5B Cu6 56.6(6) . .
Cu1 I1 Cu2A 110.54(5) . 3_666
Cu1 I1 Cu1 58.60(5) . 3_666
Cu2A I1 Cu1 51.96(4) 3_666 3_666
Cu2A I2 Cu1 55.02(4) . .
Cu2A I2 Cu5A 59.5(4) . .
Cu1 I2 Cu5A 110.5(3) . .
Cu1 I2 Cu5B 116.1(9) . .
Cu1 I2 Cu2B 61.86(17) . .
Cu5B I2 Cu2B 54.3(10) . .
Cu2B I3 Cu3 70.0(3) . .
Cu2B I3 Cu1 65.6(2) . .
Cu3 I3 Cu1 124.91(5) . .
Cu3 I3 Cu2A 91.65(5) . .
Cu1 I3 Cu2A 53.44(4) . .
Cu5B I4 Cu3 105.4(11) . .
Cu3 I4 Cu5A 98.6(4) . .
Cu5B I4 Cu4 69.4(10) . .
Cu3 I4 Cu4 64.34(4) . .
Cu5A I4 Cu4 63.6(4) . .
Cu5B I5 Cu6 72.6(9) . .
Cu6 I5 Cu5A 67.2(3) . .
Cu2A I6 Cu4 92.67(5) . .
Cu2B I6 Cu4 69.2(2) . .
Cu2A I6 Cu6 120.48(5) . .
Cu2B I6 Cu6 107.64(19) . .
Cu4 I6 Cu6 62.85(4) . .
Cu2A I6 Cu5A 58.56(16) . .
Cu4 I6 Cu5A 60.05(16) . .
Cu6 I6 Cu5A 62.35(16) . .
Cu6 I7 Cu3 64.32(4) . 2_645
Cu6 I7 Cu4 64.40(4) . .
Cu3 I7 Cu4 99.40(4) 2_645 .
Cu6 I8 Cu4 103.72(4) . 2_645
Cu6 I8 Cu3 63.97(4) . 2_645
Cu4 I8 Cu3 63.71(4) 2_645 2_645
Cu2A Cu1 I1 176.32(9) . .
Cu2A Cu1 Cu1 116.69(10) . 3_666
I1 Cu1 Cu1 66.61(6) . 3_666
Cu2A Cu1 I2 62.20(5) . .
I1 Cu1 I2 117.70(6) . .
Cu1 Cu1 I2 124.94(9) 3_666 .
Cu2A Cu1 I3 63.45(5) . .
I1 Cu1 I3 113.66(6) . .
Cu1 Cu1 I3 121.93(8) 3_666 .
I2 Cu1 I3 106.44(5) . .
I1 Cu1 Cu2B 153.7(2) . .
Cu1 Cu1 Cu2B 138.2(2) 3_666 .
I2 Cu1 Cu2B 60.06(16) . .
I3 Cu1 Cu2B 50.67(17) . .
Cu2A Cu1 I1 61.92(6) . 3_666
I1 Cu1 I1 121.40(5) . 3_666
Cu1 Cu1 I1 54.79(6) 3_666 3_666
I2 Cu1 I1 96.83(5) . 3_666
I3 Cu1 I1 97.73(5) . 3_666
Cu2B Cu1 I1 84.0(2) . 3_666
I4 Cu3 I3 114.25(5) . .
I4 Cu3 I7 107.13(4) . 2_655
I3 Cu3 I7 104.99(4) . 2_655
I4 Cu3 I8 111.18(4) . 2_655
I3 Cu3 I8 107.54(4) . 2_655
I7 Cu3 I8 111.65(4) 2_655 2_655
I4 Cu3 Cu4 58.08(4) . .
I3 Cu3 Cu4 108.54(5) . .
I7 Cu3 Cu4 146.47(5) 2_655 .
I8 Cu3 Cu4 58.03(4) 2_655 .
I4 Cu3 Cu6 107.54(5) . 2_655
I3 Cu3 Cu6 138.08(5) . 2_655
I7 Cu3 Cu6 57.68(4) 2_655 2_655
I8 Cu3 Cu6 57.81(4) 2_655 2_655
Cu4 Cu3 Cu6 95.89(5) . 2_655
I4 Cu3 Cu2B 70.93(17) . .
I3 Cu3 Cu2B 50.06(16) . .
I7 Cu3 Cu2B 143.51(16) 2_655 .
I8 Cu3 Cu2B 102.29(17) 2_655 .
Cu4 Cu3 Cu2B 64.90(16) . .
Cu6 Cu3 Cu2B 158.80(17) 2_655 .
I4 Cu4 I8 110.94(5) . 2_655
I4 Cu4 I7 101.98(4) . .
I8 Cu4 I7 113.48(5) 2_655 .
I4 Cu4 I6 116.84(5) . .
I8 Cu4 I6 102.14(4) 2_655 .
I7 Cu4 I6 111.93(5) . .
I4 Cu4 Cu5A 58.1(3) . .
I8 Cu4 Cu5A 142.4(2) 2_655 .
I7 Cu4 Cu5A 104.1(2) . .
I6 Cu4 Cu5A 62.7(4) . .
I4 Cu4 Cu3 57.59(4) . .
I8 Cu4 Cu3 58.26(4) 2_655 .
I7 Cu4 Cu3 142.46(5) . .
I6 Cu4 Cu3 105.57(5) . .
Cu5A Cu4 Cu3 91.19(16) . .
I4 Cu4 Cu6 106.78(5) . .
I8 Cu4 Cu6 142.28(5) 2_655 .
I7 Cu4 Cu6 57.41(4) . .
I6 Cu4 Cu6 58.88(4) . .
Cu5A Cu4 Cu6 61.97(17) . .
Cu3 Cu4 Cu6 152.62(6) . .
I4 Cu4 Cu5B 53.1(8) . .
I8 Cu4 Cu5B 145.1(6) 2_655 .
I7 Cu4 Cu5B 100.9(7) . .
I6 Cu4 Cu5B 68.8(10) . .
Cu3 Cu4 Cu5B 90.7(5) . .
Cu6 Cu4 Cu5B 63.2(5) . .
I4 Cu4 Cu2B 67.98(18) . .
I8 Cu4 Cu2B 98.04(15) 2_655 .
I7 Cu4 Cu2B 148.29(16) . .
I6 Cu4 Cu2B 54.99(19) . .
Cu3 Cu4 Cu2B 58.65(18) . .
Cu6 Cu4 Cu2B 95.50(17) . .
Cu5B Cu4 Cu2B 48.4(8) . .
I5 Cu6 I7 111.12(5) . .
I5 Cu6 I8 110.10(5) . .
I7 Cu6 I8 112.33(5) . .
I5 Cu6 I6 108.70(4) . .
I7 Cu6 I6 112.08(4) . .
I8 Cu6 I6 102.12(4) . .
I5 Cu6 Cu3 147.64(5) . 2_645
I7 Cu6 Cu3 58.00(4) . 2_645
I8 Cu6 Cu3 58.23(4) . 2_645
I6 Cu6 Cu3 103.44(5) . 2_645
I5 Cu6 Cu4 108.06(5) . .
I7 Cu6 Cu4 58.19(4) . .
I8 Cu6 Cu4 141.19(5) . .
I6 Cu6 Cu4 58.26(4) . .
Cu3 Cu6 Cu4 91.80(5) 2_645 .
I5 Cu6 Cu5A 56.4(3) . .
I7 Cu6 Cu5A 101.9(2) . .
I8 Cu6 Cu5A 145.7(2) . .
I6 Cu6 Cu5A 61.2(4) . .
Cu3 Cu6 Cu5A 150.1(2) 2_645 .
Cu4 Cu6 Cu5A 58.30(18) . .
I5 Cu6 Cu5B 52.0(7) . .
I7 Cu6 Cu5B 99.3(6) . .
I8 Cu6 Cu5B 148.2(6) . .
I6 Cu6 Cu5B 67.3(10) . .
Cu3 Cu6 Cu5B 151.6(5) 2_645 .
Cu4 Cu6 Cu5B 60.2(5) . .
C1 N1 C5 121.1(9) . .
C1 N1 C6 119.2(9) . .
C5 N1 C6 119.7(9) . .
N1 C1 C2 119.1(10) . .
N1 C1 H1 120.5 . .
C2 C1 H1 120.5 . .
C3 C2 C1 120.0(11) . .
C3 C2 H2 120.0 . .
C1 C2 H2 120.0 . .
C2 C3 C4 120.9(12) . .
C2 C3 H3 119.6 . .
C4 C3 H3 119.6 . .
C3 C4 C5 117.5(11) . .
C3 C4 H4 121.2 . .
C5 C4 H4 121.2 . .
N1 C5 C4 121.4(10) . .
N1 C5 H5 119.3 . .
C4 C5 H5 119.3 . .
C7 C6 N1 109.3(9) . .
C7 C6 H6A 109.8 . .
N1 C6 H6A 109.8 . .
C7 C6 H6B 109.8 . .
N1 C6 H6B 109.8 . .
H6A C6 H6B 108.3 . .
C6 C7 C8 109.7(9) . .
C6 C7 H7A 109.7 . .
C8 C7 H7A 109.7 . .
C6 C7 H7B 109.7 . .
C8 C7 H7B 109.7 . .
H7A C7 H7B 108.2 . .
C7 C8 H8A 109.5 . .
C7 C8 H8B 109.5 . .
H8A C8 H8B 109.5 . .
C7 C8 H8C 109.5 . .
H8A C8 H8C 109.5 . .
H8B C8 H8C 109.5 . .
C13A N2A C9A 120.5(15) . .
C13A N2A C14A 120.1(16) . .
C9A N2A C14A 119.1(15) . .
N2A C9A C10A 118.3(18) . .
N2A C9A H9A 120.8 . .
C10A C9A H9A 120.8 . .
C9A C10A C11A 120(2) . .
C9A C10A H10A 119.9 . .
C11A C10A H10A 119.9 . .
C12A C11A C10A 121(2) . .
C12A C11A H11A 119.7 . .
C10A C11A H11A 119.7 . .
C13A C12A C11A 115(3) . .
C13A C12A H12A 122.3 . .
C11A C12A H12A 122.3 . .
N2A C13A C12A 125(2) . .
N2A C13A H13A 117.6 . .
C12A C13A H13A 117.6 . .
C15A C14A N2A 113.2(15) . .
C15A C14A H14A 108.9 . .
N2A C14A H14A 108.9 . .
C15A C14A H14B 108.9 . .
N2A C14A H14B 108.9 . .
H14A C14A H14B 107.7 . .
C14A C15A C16A 111.4(15) . .
C14A C15A H15A 109.3 . .
C16A C15A H15A 109.3 . .
C14A C15A H15B 109.3 . .
C16A C15A H15B 109.3 . .
H15A C15A H15B 108.0 . .
C15A C16A H16A 109.5 . .
C15A C16A H16B 109.5 . .
H16A C16A H16B 109.5 . .
C15A C16A H16C 109.5 . .
H16A C16A H16C 109.5 . .
H16B C16A H16C 109.5 . .
C9B N2B C13B 121(3) . .
C9B N2B C14B 116(3) . .
C13B N2B C14B 123(3) . .
N2B C9B C10B 123(4) . .
N2B C9B H9B 118.5 . .
C10B C9B H9B 118.5 . .
C9B C10B C11B 118(4) . .
C9B C10B H10B 121.2 . .
C11B C10B H10B 121.2 . .
C12B C11B C10B 118(4) . .
C12B C11B H11B 121.0 . .
C10B C11B H11B 121.0 . .
C11B C12B C13B 121(4) . .
C11B C12B H12B 119.5 . .
C13B C12B H12B 119.5 . .
N2B C13B C12B 119(3) . .
N2B C13B H13B 120.6 . .
C12B C13B H13B 120.6 . .
C15B C14B N2B 118(3) . .
C15B C14B H14C 107.8 . .
N2B C14B H14C 107.8 . .
C15B C14B H14D 107.8 . .
N2B C14B H14D 107.8 . .
H14C C14B H14D 107.1 . .
C14B C15B C16B 112(3) . .
C14B C15B H15C 109.3 . .
C16B C15B H15C 109.3 . .
C14B C15B H15D 109.3 . .
C16B C15B H15D 109.3 . .
H15C C15B H15D 107.9 . .
C15B C16B H16D 109.5 . .
C15B C16B H16E 109.5 . .
H16D C16B H16E 109.5 . .
C15B C16B H16F 109.5 . .
H16D C16B H16F 109.5 . .
H16E C16B H16F 109.5 . .
N3 C17 C18 179.1(16) . .
C17 C18 H18A 109.5 . .
C17 C18 H18B 109.5 . .
H18A C18 H18B 109.5 . .
C17 C18 H18C 109.5 . .
H18A C18 H18C 109.5 . .
H18B C18 H18C 109.5 . .

loop_
_geom_bond_atom_site_label_1
_geom_bond_atom_site_label_2
_geom_bond_distance
_geom_bond_site_symmetry_2
Cu2A Cu1 2.4555(19) .
Cu2A I6 2.5218(15) .
Cu2A Cu5A 2.650(15) .
Cu2A I2 2.6510(16) .
Cu2A I3 2.7348(18) .
Cu2A I1 2.7508(19) 3_666
Cu5A I5 2.616(10) .
Cu5A I4 2.643(11) .
Cu5A I2 2.690(8) .
Cu5A Cu4 2.790(11) .
Cu5A I6 2.86(2) .
Cu5A Cu6 2.894(10) .
Cu2B I3 2.352(8) .
Cu2B Cu5B 2.46(4) .
Cu2B I6 2.679(8) .
Cu2B I2 2.721(8) .
Cu2B Cu1 2.769(8) .
Cu2B Cu3 2.883(10) .
Cu2B Cu4 3.057(9) .
Cu5B I5 2.50(3) .
Cu5B I4 2.51(3) .
Cu5B I2 2.68(2) .
Cu5B Cu4 2.94(3) .
Cu5B Cu6 3.03(3) .
I1 Cu1 2.5378(15) .
I1 Cu2A 2.7507(19) 3_666
I1 Cu1 2.8507(17) 3_666
I2 Cu1 2.6651(15) .
I3 Cu3 2.6538(13) .
I3 Cu1 2.7267(16) .
I4 Cu3 2.6352(13) .
I4 Cu4 2.6495(13) .
I5 Cu6 2.6141(13) .
I6 Cu4 2.7063(13) .
I6 Cu6 2.7243(13) .
I7 Cu6 2.6452(13) .
I7 Cu3 2.6544(13) 2_645
I7 Cu4 2.6680(13) .
I8 Cu6 2.6570(13) .
I8 Cu4 2.6624(13) 2_645
I8 Cu3 2.6691(13) 2_645
Cu1 Cu1 2.651(3) 3_666
Cu1 I1 2.8508(17) 3_666
Cu3 I7 2.6544(13) 2_655
Cu3 I8 2.6689(13) 2_655
Cu3 Cu4 2.8136(17) .
Cu3 Cu6 2.8210(16) 2_655
Cu4 I8 2.6624(13) 2_655
Cu4 Cu6 2.8315(17) .
Cu6 Cu3 2.8211(16) 2_645
N1 C1 1.344(13) .
N1 C5 1.341(13) .
N1 C6 1.505(14) .
C1 C2 1.389(16) .
C1 H1 0.9500 .
C2 C3 1.364(16) .
C2 H2 0.9500 .
C3 C4 1.368(16) .
C3 H3 0.9500 .
C4 C5 1.391(16) .
C4 H4 0.9500 .
C5 H5 0.9500 .
C6 C7 1.511(16) .
C6 H6A 0.9900 .
C6 H6B 0.9900 .
C7 C8 1.525(15) .
C7 H7A 0.9900 .
C7 H7B 0.9900 .
C8 H8A 0.9800 .
C8 H8B 0.9800 .
C8 H8C 0.9800 .
N2A C13A 1.35(2) .
N2A C9A 1.37(2) .
N2A C14A 1.49(2) .
C9A C10A 1.39(3) .
C9A H9A 0.9500 .
C10A C11A 1.40(3) .
C10A H10A 0.9500 .
C11A C12A 1.43(3) .
C11A H11A 0.9500 .
C12A C13A 1.35(3) .
C12A H12A 0.9500 .
C13A H13A 0.9500 .
C14A C15A 1.470(16) .
C14A H14A 0.9900 .
C14A H14B 0.9900 .
C15A C16A 1.491(17) .
C15A H15A 0.9900 .
C15A H15B 0.9900 .
C16A H16A 0.9800 .
C16A H16B 0.9800 .
C16A H16C 0.9800 .
N2B C9B 1.273(18) .
N2B C13B 1.280(18) .
N2B C14B 1.53(4) .
C9B C10B 1.341(19) .
C9B H9B 0.9500 .
C10B C11B 1.34(2) .
C10B H10B 0.9500 .
C11B C12B 1.34(2) .
C11B H11B 0.9500 .
C12B C13B 1.35(2) .
C12B H12B 0.9500 .
C13B H13B 0.9500 .
C14B C15B 1.445(19) .
C14B H14C 0.9900 .
C14B H14D 0.9900 .
C15B C16B 1.465(19) .
C15B H15C 0.9900 .
C15B H15D 0.9900 .
C16B H16D 0.9800 .
C16B H16E 0.9800 .
C16B H16F 0.9800 .
N3 C17 1.115(15) .
C17 C18 1.460(17) .
C18 H18A 0.9800 .
C18 H18B 0.9800 .
C18 H18C 0.9800 .

loop_
_geom_hbond_atom_site_label_D
_geom_hbond_atom_site_label_H
_geom_hbond_atom_site_label_A
_geom_hbond_distance_DH
_geom_hbond_distance_HA
_geom_hbond_distance_DA
_geom_hbond_angle_DHA
_geom_hbond_site_symmetry_A
C1 H1 I6 0.95 3.27 3.933(10) 128.6 3_666
C2 H2 I4 0.95 3.17 4.064(11) 157.1 4_576
C4 H4 N3 0.95 2.64 3.347(16) 131.5 3_566
C6 H6A I5 0.99 3.21 4.162(11) 161.8 2
C7 H7A I8 0.99 3.21 4.043(11) 142.5 2
C7 H7B I3 0.99 3.27 3.914(11) 124.2 3_666
C9A H9A N3 0.95 2.47 3.31(2) 148.7 .
C10A H10A I1 0.95 3.17 3.85(2) 130.6 1_545
C10A H10A I2 0.95 3.27 3.83(3) 120.0 1_545
C12A H12A I7 0.95 3.18 3.92(3) 136.1 2_645
C12A H12A I8 0.95 3.14 3.86(4) 133.5 .
C13A H13A I6 0.95 3.14 3.764(19) 125.0 .
C14A H14B I2 0.99 3.01 3.907(19) 150.5 .
C15A H15A I5 0.99 3.30 4.276(18) 171.0 2_545
C9B H9B I5 0.95 3.06 3.72(3) 127.9 2_545
C10B H10B I1 0.95 3.14 3.92(4) 141.3 1_545
C12B H12B I7 0.95 3.17 4.06(4) 156.0 2_645
C13B H13B I8 0.95 3.32 3.98(3) 128.2 .
C14B H14C I5 0.99 3.13 4.01(4) 149.9 .
C14B H14D I2 0.99 3.24 3.96(3) 130.9 2_545
C18 H18B I3 0.98 3.09 4.057(14) 169.0 3_666

loop_
_geom_torsion_atom_site_label_1
_geom_torsion_atom_site_label_2
_geom_torsion_atom_site_label_3
_geom_torsion_atom_site_label_4
_geom_torsion
C5 N1 C1 C2 -2.6(16)
C6 N1 C1 C2 178.3(10)
N1 C1 C2 C3 1.2(16)
C1 C2 C3 C4 0.7(18)
C2 C3 C4 C5 -1.2(18)
C1 N1 C5 C4 2.1(17)
C6 N1 C5 C4 -178.8(10)
C3 C4 C5 N1 -0.2(18)
C1 N1 C6 C7 94.7(11)
C5 N1 C6 C7 -84.4(12)
N1 C6 C7 C8 178.5(9)
C13A N2A C9A C10A 1.6(17)
C14A N2A C9A C10A 175.9(17)
N2A C9A C10A C11A 2.4(17)
C9A C10A C11A C12A -5(3)
C10A C11A C12A C13A 4(4)
C9A N2A C13A C12A -3(3)
C14A N2A C13A C12A -177(3)
C11A C12A C13A N2A 0(4)
C13A N2A C14A C15A 88(2)
C9A N2A C14A C15A -86(2)
N2A C14A C15A C16A -178.7(19)
C13B N2B C9B C10B -2(3)
C14B N2B C9B C10B 177(3)
N2B C9B C10B C11B -2(3)
C9B C10B C11B C12B 5(5)
C10B C11B C12B C13B -6(6)
C9B N2B C13B C12B 2(5)
C14B N2B C13B C12B -177(4)
C11B C12B C13B N2B 2(6)
C9B N2B C14B C15B 72(4)
C13B N2B C14B C15B -109(4)
N2B C14B C15B C16B 169(3)
